data_7158849
loop_
_publ_author_name
'Zhao, Chun-Xue'
'Liu, Hui'
'Zhang, Xin'
'Yang, Meng-Yue'
'Wang, Yue-Tong'
'Xing, Yi-Jia'
'Hua, Jun-Xin'
'Zhang, Qin'
'Li, Da-Hong'
'Bai, Jiao'
'Jing, Yong-Kui'
'Hua, Hui-Ming'

_publ_section_title
;
 Cephalotaxine-type and homoerythrina-type alkaloids with
 antiproliferative effects from Cephalotaxus fortunei
;
_journal_name_full 'Organic &amp; Biomolecular Chemistry'
_journal_paper_doi 10.1039/D2OB01242A
_journal_year 2022
_chemical_absolute_configuration ad
_chemical_formula_sum 'C18 H22 Cl2 N O5.5'
_chemical_formula_weight 411.26
_space_group_crystal_system monoclinic
_space_group_IT_number 4
_space_group_name_Hall 'P 2yb'
_space_group_name_H-M_alt 'P 1 21 1'
_atom_sites_solution_hydrogens mixed
_audit_update_record
;
2022-06-14 deposited with the CCDC.	2022-08-22 downloaded from the CCDC.
;
_cell_angle_alpha 90
_cell_angle_beta 100.257(3)
_cell_angle_gamma 90
_cell_formula_units_Z 4
_cell_length_a 7.8810(6)
_cell_length_b 27.687(2)
_cell_length_c 7.9772(6)
_cell_measurement_reflns_used 9945
_cell_measurement_temperature 153.(2)
_cell_measurement_theta_max 72.9502
_cell_measurement_theta_min 3.1924
_cell_volume 1712.8(2)
_computing_cell_refinement 'SAINT V8.40B (Bruker AXS LLC, 2019)'
_computing_data_reduction 'SAINT V8.40B (Bruker AXS LLC, 2019)'
_computing_molecular_graphics 'shelXle (C.B. Huebschle, rev 1260)'
_computing_structure_refinement 'SHELXL-2018/3 (Sheldrick, 2018)'
_computing_structure_solution 'XT, VERSION 2018/2'
_diffrn_ambient_temperature 153.(2)
_diffrn_detector_area_resol_mean 7.3910
_diffrn_measured_fraction_theta_full 0.973
_diffrn_measured_fraction_theta_max 0.973
_diffrn_measurement_device_type 'Bruker D8 QUEST PHOTON II'
_diffrn_radiation_type 'Cu K\a'
_diffrn_radiation_wavelength 1.54178
_diffrn_reflns_av_R_equivalents 0.0906
_diffrn_reflns_av_unetI/netI 0.0539
_diffrn_reflns_limit_h_max 9
_diffrn_reflns_limit_h_min -9
_diffrn_reflns_limit_k_max 34
_diffrn_reflns_limit_k_min 0
_diffrn_reflns_limit_l_max 9
_diffrn_reflns_limit_l_min 0
_diffrn_reflns_number 3447
_diffrn_reflns_theta_full 67.68
_diffrn_reflns_theta_max 74.82
_diffrn_reflns_theta_min 3.19
_exptl_absorpt_coefficient_mu 3.727
_exptl_absorpt_correction_T_max 0.71
_exptl_absorpt_correction_T_min 0.32
_exptl_absorpt_correction_type multi-scan
_exptl_absorpt_process_details
;
Sevvana, M., Ruf, M., Us\'on, I., Sheldrick, G. M., and Herbst-Irmer, R. (2019)
"Non-merohedral twinning: from minerals to proteins"
Acta. Cryst. D75, 1040-1050.
doi:10.1107/S2059798319010179
;
_exptl_crystal_density_diffrn 1.595
_exptl_crystal_density_method 'not measured'
_exptl_crystal_description block
_exptl_crystal_F_000 860
_exptl_crystal_size_max 0.100
_exptl_crystal_size_mid 0.100
_exptl_crystal_size_min 0.100
_refine_diff_density_max 0.707
_refine_diff_density_min -0.790
_refine_ls_abs_structure_details
;

No quotients, so Flack parameter determined by classical intensity fit
;
_refine_ls_abs_structure_Flack 0.02(4)
_refine_ls_extinction_method none
_refine_ls_goodness_of_fit_ref 1.571
_refine_ls_hydrogen_treatment constr
_refine_ls_matrix_type full
_refine_ls_number_parameters 485
_refine_ls_number_reflns 3447
_refine_ls_number_restraints 4
_refine_ls_restrained_S_all 5.378
_refine_ls_R_factor_all 0.1136
_refine_ls_R_factor_gt 0.1085
_refine_ls_shift/su_max 0.003
_refine_ls_shift/su_mean 0.000
_refine_ls_structure_factor_coef Fsqd
_refine_ls_weighting_details 'w=1/[\s^2^(Fo^2^)+(0.2000P)^2^] where P=(Fo^2^+2Fc^2^)/3'
_refine_ls_weighting_scheme calc
_refine_ls_wR_factor_gt 0.2935
_refine_ls_wR_factor_ref 0.3041
_reflns_Friedel_coverage 0.000
_reflns_number_gt 3366
_reflns_number_total 3447
_reflns_threshold_expression 'I > 2\s(I)'
_cod_data_source_file d2ob01242a2.cif
_cod_data_source_block sjs_zj_5_210829
_cod_depositor_comments
;
The following automatic conversions were performed:

data item '_exptl_absorpt_correction_type' value 'Multi-Scan' was
changed to 'multi-scan' in accordance with the
/home/data/users/saulius/crontab/automatic-downloads/rss-feeds/RSC/lib/dictionaries/cif_core.dic
dictionary named 'cif_core.dic' version 2.4.2 last updated on
2011-04-26.

Automatic conversion script
Id: cif_fix_values 7556 2019-12-06 15:28:31Z antanas 

2024-12-16
Z value and formula fixed to values more according to usual
chemical conventions.                 miguel
;
_cod_original_formula_sum 'C36 H44 Cl4 N2 O11'
_cod_original_formula_weight 822.53
_cod_original_formula_units_Z 2
_cod_database_code 7158849

loop_
_space_group_symop_operation_xyz
'x, y, z'
'-x, y+1/2, -z'

loop_
_atom_site_type_symbol
_atom_site_label
_atom_site_fract_x
_atom_site_fract_y
_atom_site_fract_z
_atom_site_U_iso_or_equiv
_atom_site_adp_type
_atom_site_calc_flag
_atom_site_refinement_flags_adp
_atom_site_refinement_flags_occupancy
_atom_site_refinement_flags_posn
_atom_site_occupancy
_atom_site_disorder_assembly
_atom_site_disorder_group
Cl Cl01 0.1668(6) 0.28177(12) -0.0651(5) 0.0474(8) Uani d . . . 1 . .
Cl Cl02 0.9099(5) 0.42146(15) 0.1794(5) 0.0479(8) Uani d . . . 1 . .
Cl Cl03 0.4378(5) 0.66941(14) 0.6196(6) 0.0500(9) Uani d . . . 1 . .
Cl Cl04 -0.2802(6) 0.51353(16) 1.3904(5) 0.0518(9) Uani d . . . 1 . .
O O1 0.3158(14) 0.4456(4) 0.9934(16) 0.042(2) Uani d . . . 1 . .
O O6 0.5017(16) 0.5115(3) 0.7854(13) 0.038(2) Uani d . . . 1 . .
O O7 0.2817(17) 0.5146(4) 0.5567(14) 0.045(3) Uani d . . . 1 . .
O O8 0.539(2) 0.3303(5) 0.8604(17) 0.052(3) Uani d . . . 1 . .
H H8 0.451329 0.346927 0.824176 0.078000 Uiso calc U . R 1 . .
O O9 0.2959(17) 0.3087(5) 0.5892(17) 0.049(3) Uani d . . . 1 . .
H H9 0.260036 0.296105 0.672068 0.074000 Uiso calc U . R 1 . .
O O10 0.2690(13) 0.3536(4) 0.2446(12) 0.0322(19) Uani d . . . 1 . .
H H10 0.262256 0.331484 0.171756 0.048000 Uiso calc U . R 1 . .
O O11 0.4868(19) 0.7220(6) 0.9540(19) 0.058(3) Uani d . . D 1 . .
H H1 0.579803 0.730777 1.004146 0.070000 Uiso d U . DR 1 . .
H H1A 0.525291 0.728894 1.037527 0.070000 Uiso d U . DR 1 . .
N N00A 0.748(2) 0.3507(5) 0.312(2) 0.048(3) Uani d . . . 1 . .
N N15 -0.1807(18) 0.5955(5) 1.2455(13) 0.039(3) Uani d . . . 1 . .
O O2 0.0686(16) 0.4412(4) 0.7786(14) 0.043(2) Uani d . . . 1 . .
O O3 -0.2549(14) 0.6010(4) 0.7744(13) 0.036(2) Uani d . . . 1 . .
H H3 -0.184835 0.598872 0.706836 0.054000 Uiso calc U . R 1 . .
O O4 0.0895(18) 0.6513(4) 0.8049(15) 0.045(2) Uani d . . . 1 . .
H H4 0.046677 0.671984 0.732580 0.068000 Uiso calc U . R 1 . .
O O5 0.3689(14) 0.6363(4) 1.0505(14) 0.041(2) Uani d . . . 1 . .
H H5 0.377345 0.653343 0.965201 0.062000 Uiso calc U . R 1 . .
C C00K 0.3392(18) 0.4349(4) 0.4359(16) 0.030(2) Uani d . . . 1 . .
H H00K 0.247342 0.435714 0.341001 0.036000 Uiso calc U . R 1 . .
C C00L 0.590(2) 0.3935(5) 0.6081(14) 0.032(3) Uani d . . . 1 . .
C C00M 0.1206(15) 0.5631(5) 1.0805(18) 0.032(3) Uani d . . . 1 . .
C C00O -0.043(2) 0.5209(5) 0.8404(17) 0.036(3) Uani d . . . 1 . .
H H00O -0.139105 0.519598 0.750108 0.043000 Uiso calc U . R 1 . .
C C00P 0.604(2) 0.3107(6) 0.721(2) 0.042(3) Uani d . . . 1 . .
H H00P 0.686506 0.284006 0.763317 0.050000 Uiso calc U . R 1 . .
C C00Q -0.0215(17) 0.5609(5) 0.9482(15) 0.031(2) Uani d . . . 1 . .
C C00R 0.073(2) 0.6678(6) 0.976(2) 0.041(3) Uani d . . . 1 . .
H H00R 0.064298 0.703857 0.976911 0.049000 Uiso calc U . R 1 . .
C C00S 0.2422(16) 0.5262(5) 1.097(2) 0.035(3) Uani d . . . 1 . .
H H00S 0.345113 0.528913 1.179195 0.042000 Uiso calc U . R 1 . .
C C00T 0.135(2) 0.6084(5) 1.1970(17) 0.037(3) Uani d . . . 1 . .
H H00T 0.200299 0.600706 1.313211 0.044000 Uiso calc U . R 1 . .
C C00U 0.451(2) 0.3959(5) 0.4679(15) 0.037(3) Uani d . . . 1 . .
C C00V -0.089(2) 0.6458(5) 1.0236(18) 0.037(3) Uani d . . . 1 . .
H H00V -0.181391 0.670991 1.016902 0.045000 Uiso calc U . R 1 . .
C C00W -0.024(2) 0.6698(6) 1.347(2) 0.042(3) Uani d . . . 1 . .
H H00A 0.017453 0.701241 1.310709 0.051000 Uiso calc U . R 1 . .
H H00B 0.049063 0.659669 1.455106 0.051000 Uiso calc U . R 1 . .
C C00X -0.165(2) 0.5996(5) 0.9415(18) 0.036(3) Uani d . . . 1 . .
C C00Y 0.571(2) 0.3692(6) 0.220(2) 0.042(3) Uani d . . . 1 . .
H H00C 0.537511 0.353397 0.108130 0.050000 Uiso calc U . R 1 . .
H H00D 0.574127 0.404622 0.203217 0.050000 Uiso calc U . R 1 . .
C C00Z 0.3718(19) 0.4741(5) 0.5562(16) 0.034(3) Uani d . . . 1 . .
C C010 0.516(2) 0.3077(5) 0.4153(17) 0.037(3) Uani d . . . 1 . .
H H010 0.498283 0.281691 0.327084 0.045000 Uiso calc U . R 1 . .
C C011 0.9283(19) 0.2800(6) 0.336(2) 0.042(3) Uani d . . . 1 . .
H H01A 1.042674 0.295524 0.368081 0.050000 Uiso calc U . R 1 . .
H H01B 0.944255 0.247049 0.293140 0.050000 Uiso calc U . R 1 . .
C C12 0.0656(17) 0.4856(5) 0.861(2) 0.035(3) Uani d . . . 1 . .
C C13 0.4432(17) 0.3560(5) 0.340(2) 0.033(3) Uani d . . . 1 . .
C C14 0.7076(19) 0.3225(6) 0.459(2) 0.039(3) Uani d . . . 1 . .
C C012 0.2146(16) 0.4863(6) 0.9973(17) 0.035(3) Uani d . . . 1 . .
C C013 -0.287(2) 0.6232(8) 1.355(2) 0.057(4) Uani d . . . 1 . .
H H01C -0.410315 0.622997 1.302701 0.068000 Uiso calc U . R 1 . .
H H01D -0.273031 0.609076 1.470503 0.068000 Uiso calc U . R 1 . .
C C014 0.5053(17) 0.4711(4) 0.6896(15) 0.029(2) Uani d . . . 1 . .
C C015 0.617(2) 0.4341(5) 0.725(2) 0.038(3) Uani d . . . 1 . .
H H015 0.707600 0.434607 0.821080 0.046000 Uiso calc U . R 1 . .
C C016 -0.110(2) 0.5509(8) 1.338(3) 0.055(5) Uani d . . . 1 . .
H H01E -0.030579 0.560136 1.444198 0.067000 Uiso calc U . R 1 . .
H H01F -0.042615 0.532376 1.266243 0.067000 Uiso calc U . R 1 . .
C C017 0.872(2) 0.3905(7) 0.3606(19) 0.043(3) Uani d . . . 1 . .
H H01G 0.981973 0.377198 0.423022 0.052000 Uiso calc U . R 1 . .
H H01H 0.825701 0.413137 0.437178 0.052000 Uiso calc U . R 1 . .
C C018 0.8341(17) 0.2785(5) 0.4865(17) 0.036(3) Uani d . . . 1 . .
H H01I 0.916225 0.281721 0.595280 0.043000 Uiso calc U . R 1 . .
H H01J 0.769746 0.247856 0.487864 0.043000 Uiso calc U . R 1 . .
C C019 -0.279(2) 0.5823(5) 1.0662(19) 0.036(3) Uani d . . . 1 . .
H H01K -0.297370 0.546972 1.056140 0.043000 Uiso calc U . R 1 . .
H H01L -0.392530 0.598605 1.043271 0.043000 Uiso calc U . R 1 . .
C C01A 0.812(2) 0.3098(7) 0.202(2) 0.046(3) Uani d . . . 1 . .
H H01M 0.714109 0.290288 0.142076 0.056000 Uiso calc U . R 1 . .
H H01N 0.876505 0.323353 0.117326 0.056000 Uiso calc U . R 1 . .
C C01B 0.207(2) 0.4147(4) 0.871(2) 0.042(3) Uani d . . . 1 . .
H H01O 0.276703 0.400695 0.791141 0.050000 Uiso calc U . R 1 . .
H H01P 0.161701 0.387771 0.931699 0.050000 Uiso calc U . R 1 . .
C C01C 0.703(3) 0.3506(6) 0.6371(19) 0.048(4) Uani d . . . 1 . .
H H01Q 0.819846 0.357863 0.703455 0.058000 Uiso calc U . R 1 . .
C C01D 0.461(2) 0.2906(5) 0.581(2) 0.040(3) Uani d . . . 1 . .
H H01R 0.460329 0.254472 0.584760 0.048000 Uiso calc U . R 1 . .
C C01E 0.220(2) 0.6510(6) 1.1178(17) 0.040(3) Uani d . . . 1 . .
H H01S 0.250575 0.677214 1.203888 0.048000 Uiso calc U . R 1 . .
C C01F 0.385(2) 0.5458(5) 0.689(2) 0.046(3) Uani d . . . 1 . .
H H01T 0.447756 0.570994 0.637466 0.055000 Uiso calc U . R 1 . .
H H01U 0.310484 0.561331 0.761655 0.055000 Uiso calc U . R 1 . .
C C01G -0.0277(18) 0.6314(4) 1.2082(15) 0.029(2) Uani d . . . 1 . .
C C01H -0.218(3) 0.6718(7) 1.362(3) 0.056(4) Uani d . . . 1 . .
H H01V -0.230667 0.687329 1.470390 0.067000 Uiso calc U . R 1 . .
H H01W -0.282168 0.691244 1.267003 0.067000 Uiso calc U . R 1 . .

loop_
_atom_site_aniso_label
_atom_site_aniso_U_11
_atom_site_aniso_U_22
_atom_site_aniso_U_33
_atom_site_aniso_U_12
_atom_site_aniso_U_13
_atom_site_aniso_U_23
Cl01 0.068(2) 0.0351(16) 0.0414(17) -0.0128(16) 0.0167(14) -0.0058(13)
Cl02 0.0452(19) 0.0540(18) 0.0455(18) -0.0045(16) 0.0110(12) 0.0117(15)
Cl03 0.0479(19) 0.0401(17) 0.062(2) 0.0048(15) 0.0103(15) 0.0131(16)
Cl04 0.052(2) 0.059(2) 0.0457(19) -0.0125(18) 0.0117(14) 0.0061(16)
O1 0.027(4) 0.045(5) 0.057(6) 0.010(4) 0.016(4) 0.008(5)
O6 0.063(7) 0.019(4) 0.034(5) 0.005(4) 0.011(4) -0.001(4)
O7 0.068(7) 0.028(4) 0.035(5) 0.003(5) -0.002(5) -0.011(4)
O8 0.063(8) 0.045(6) 0.051(6) -0.001(5) 0.016(5) 0.003(5)
O9 0.042(6) 0.057(7) 0.052(6) 0.005(5) 0.020(5) 0.007(5)
O10 0.033(5) 0.029(4) 0.033(5) -0.009(4) 0.002(3) -0.009(3)
O11 0.055(7) 0.058(8) 0.065(8) -0.002(6) 0.014(6) -0.001(6)
N00A 0.054(8) 0.035(6) 0.054(8) 0.016(6) 0.011(6) 0.007(6)
N15 0.045(7) 0.054(7) 0.017(5) -0.009(6) 0.004(4) 0.004(4)
O2 0.049(6) 0.039(5) 0.040(5) 0.008(5) 0.006(4) -0.008(4)
O3 0.038(5) 0.042(6) 0.029(4) 0.003(4) 0.005(4) -0.003(4)
O4 0.055(7) 0.046(5) 0.039(5) -0.005(5) 0.020(4) 0.008(5)
O5 0.035(5) 0.043(5) 0.047(6) 0.002(4) 0.010(4) 0.012(4)
C00K 0.035(6) 0.030(6) 0.024(5) 0.002(5) 0.001(4) 0.000(4)
C00L 0.051(7) 0.029(6) 0.017(5) -0.002(5) 0.012(5) -0.008(4)
C00M 0.016(5) 0.042(7) 0.042(7) 0.011(5) 0.014(4) 0.001(5)
C00O 0.050(7) 0.034(7) 0.024(6) -0.002(6) 0.008(5) 0.003(5)
C00P 0.049(9) 0.032(6) 0.045(8) 0.019(6) 0.010(6) -0.001(6)
C00Q 0.038(7) 0.033(6) 0.020(5) -0.008(5) 0.004(4) -0.006(5)
C00R 0.036(7) 0.043(7) 0.042(7) 0.013(6) 0.004(5) 0.012(6)
C00S 0.020(5) 0.033(6) 0.053(8) -0.002(5) 0.013(5) 0.005(5)
C00T 0.053(8) 0.034(6) 0.022(5) -0.011(6) 0.005(5) -0.003(5)
C00U 0.065(10) 0.036(6) 0.012(5) -0.002(6) 0.015(5) -0.005(5)
C00V 0.051(9) 0.036(7) 0.026(6) -0.003(6) 0.009(5) 0.000(5)
C00W 0.043(8) 0.032(6) 0.053(8) 0.002(6) 0.013(6) 0.005(6)
C00X 0.045(7) 0.027(7) 0.033(6) 0.011(6) -0.007(5) 0.006(5)
C00Y 0.045(8) 0.041(7) 0.039(7) 0.006(6) 0.008(6) -0.013(6)
C00Z 0.044(7) 0.028(6) 0.028(6) -0.010(5) 0.004(5) -0.001(5)
C010 0.045(7) 0.031(6) 0.034(6) -0.005(5) 0.005(5) -0.015(5)
C011 0.034(6) 0.052(8) 0.043(7) 0.005(6) 0.015(5) -0.008(7)
C12 0.027(6) 0.029(6) 0.051(8) 0.000(5) 0.012(5) -0.001(5)
C13 0.023(5) 0.028(6) 0.048(7) 0.004(5) 0.007(5) -0.010(5)
C14 0.027(6) 0.047(8) 0.045(7) 0.004(6) 0.009(5) -0.017(6)
C012 0.028(6) 0.047(8) 0.034(6) 0.009(5) 0.016(5) 0.014(5)
C013 0.044(8) 0.071(11) 0.053(10) -0.002(8) 0.001(7) -0.028(9)
C014 0.039(6) 0.022(5) 0.027(5) -0.010(5) 0.009(5) -0.001(4)
C015 0.037(7) 0.029(6) 0.049(8) -0.011(5) 0.007(5) -0.022(6)
C016 0.032(7) 0.078(12) 0.061(10) -0.022(8) 0.021(6) 0.015(9)
C017 0.036(7) 0.059(8) 0.032(6) 0.007(6) -0.001(5) 0.019(6)
C018 0.030(6) 0.043(7) 0.032(6) 0.013(6) 0.000(4) -0.002(5)
C019 0.040(7) 0.028(6) 0.035(7) 0.003(5) -0.003(5) 0.001(5)
C01A 0.050(8) 0.045(7) 0.044(7) 0.010(7) 0.008(6) 0.012(7)
C01B 0.045(8) 0.025(6) 0.059(9) 0.002(6) 0.022(6) 0.010(6)
C01C 0.073(11) 0.038(7) 0.029(7) 0.008(8) -0.002(7) -0.019(6)
C01D 0.045(7) 0.027(5) 0.050(8) 0.004(6) 0.012(6) 0.010(6)
C01E 0.054(9) 0.037(7) 0.028(6) -0.001(6) 0.008(6) -0.003(5)
C01F 0.065(10) 0.023(6) 0.044(8) -0.005(6) -0.004(6) -0.007(5)
C01G 0.045(7) 0.015(5) 0.027(6) -0.006(5) 0.003(5) -0.002(4)
C01H 0.077(12) 0.034(7) 0.059(10) -0.005(8) 0.023(8) 0.002(7)

loop_
_atom_type_symbol
_atom_type_description
_atom_type_scat_dispersion_real
_atom_type_scat_dispersion_imag
_atom_type_scat_source
C C 0.0181 0.0091 'International Tables Vol C Tables 4.2.6.8 and 6.1.1.4'
H H 0.0000 0.0000 'International Tables Vol C Tables 4.2.6.8 and 6.1.1.4'
Cl Cl 0.3639 0.7018 'International Tables Vol C Tables 4.2.6.8 and 6.1.1.4'
N N 0.0311 0.0180 'International Tables Vol C Tables 4.2.6.8 and 6.1.1.4'
O O 0.0492 0.0322 'International Tables Vol C Tables 4.2.6.8 and 6.1.1.4'

loop_
_geom_angle_atom_site_label_1
_geom_angle_atom_site_label_2
_geom_angle_atom_site_label_3
_geom_angle_site_symmetry_1
_geom_angle_site_symmetry_3
_geom_angle
_geom_angle_publ_flag
C012 O1 C01B . . 102.8(11) ?
C014 O6 C01F . . 108.5(10) ?
C00Z O7 C01F . . 105.5(11) ?
C00P O8 H8 . . 109.500000 ?
C01D O9 H9 . . 109.500000 ?
C13 O10 H10 . . 109.500000 ?
H1 O11 H1A . . 41.700000 ?
C017 N00A C14 . . 114.0(13) ?
C017 N00A C00Y . . 112.1(12) ?
C14 N00A C00Y . . 104.3(13) ?
C017 N00A C01A . . 114.9(14) ?
C14 N00A C01A . . 101.4(11) ?
C00Y N00A C01A . . 109.2(13) ?
C016 N15 C013 . . 109.2(14) ?
C016 N15 C019 . . 110.1(13) ?
C013 N15 C019 . . 114.6(13) ?
C016 N15 C01G . . 111.7(12) ?
C013 N15 C01G . . 107.3(13) ?
C019 N15 C01G . . 103.9(10) ?
C12 O2 C01B . . 106.9(12) ?
C00X O3 H3 . . 109.500000 ?
C00R O4 H4 . . 109.500000 ?
C01E O5 H5 . . 109.500000 ?
C00U C00K C00Z . . 115.5(12) ?
C00U C00K H00K . . 122.200000 ?
C00Z C00K H00K . . 122.200000 ?
C00U C00L C015 . . 118.2(14) ?
C00U C00L C01C . . 121.3(12) ?
C015 C00L C01C . . 120.6(13) ?
C00S C00M C00Q . . 119.1(14) ?
C00S C00M C00T . . 124.1(13) ?
C00Q C00M C00T . . 116.8(12) ?
C12 C00O C00Q . . 121.4(14) ?
C12 C00O H00O . . 119.300000 ?
C00Q C00O H00O . . 119.300000 ?
O8 C00P C01D . . 113.0(14) ?
O8 C00P C01C . . 109.9(13) ?
C01D C00P C01C . . 107.2(12) ?
O8 C00P H00P . . 108.900000 ?
C01D C00P H00P . . 108.900000 ?
C01C C00P H00P . . 108.900000 ?
C00O C00Q C00M . . 119.6(13) ?
C00O C00Q C00X . . 121.3(12) ?
C00M C00Q C00X . . 118.5(12) ?
O4 C00R C00V . . 109.1(12) ?
O4 C00R C01E . . 114.1(13) ?
C00V C00R C01E . . 104.3(12) ?
O4 C00R H00R . . 109.700000 ?
C00V C00R H00R . . 109.700000 ?
C01E C00R H00R . . 109.700000 ?
C012 C00S C00M . . 120.4(13) ?
C012 C00S H00S . . 119.800000 ?
C00M C00S H00S . . 119.800000 ?
C01G C00T C01E . . 98.2(12) ?
C01G C00T C00M . . 114.9(11) ?
C01E C00T C00M . . 111.2(12) ?
C01G C00T H00T . . 110.700000 ?
C01E C00T H00T . . 110.700000 ?
C00M C00T H00T . . 110.700000 ?
C00K C00U C00L . . 123.8(12) ?
C00K C00U C13 . . 120.0(12) ?
C00L C00U C13 . . 115.7(14) ?
C00X C00V C01G . . 103.3(11) ?
C00X C00V C00R . . 121.0(13) ?
C01G C00V C00R . . 102.1(12) ?
C00X C00V H00V . . 109.800000 ?
C01G C00V H00V . . 109.800000 ?
C00R C00V H00V . . 109.800000 ?
C01G C00W C01H . . 100.8(13) ?
C01G C00W H00A . . 111.600000 ?
C01H C00W H00A . . 111.600000 ?
C01G C00W H00B . . 111.600000 ?
C01H C00W H00B . . 111.600000 ?
H00A C00W H00B . . 109.400000 ?
O3 C00X C00V . . 119.1(11) ?
O3 C00X C019 . . 112.0(13) ?
C00V C00X C019 . . 102.5(12) ?
O3 C00X C00Q . . 107.1(11) ?
C00V C00X C00Q . . 109.8(13) ?
C019 C00X C00Q . . 105.6(10) ?
N00A C00Y C13 . . 105.2(13) ?
N00A C00Y H00C . . 110.700000 ?
C13 C00Y H00C . . 110.700000 ?
N00A C00Y H00D . . 110.700000 ?
C13 C00Y H00D . . 110.700000 ?
H00C C00Y H00D . . 108.800000 ?
O7 C00Z C014 . . 113.0(12) ?
O7 C00Z C00K . . 127.3(12) ?
C014 C00Z C00K . . 119.8(14) ?
C01D C010 C13 . . 117.7(12) ?
C01D C010 C14 . . 107.6(12) ?
C13 C010 C14 . . 98.0(12) ?
C01D C010 H010 . . 110.900000 ?
C13 C010 H010 . . 110.900000 ?
C14 C010 H010 . . 110.900000 ?
C01A C011 C018 . . 104.5(12) ?
C01A C011 H01A . . 110.900000 ?
C018 C011 H01A . . 110.900000 ?
C01A C011 H01B . . 110.900000 ?
C018 C011 H01B . . 110.900000 ?
H01A C011 H01B . . 108.900000 ?
C00O C12 O2 . . 132.5(14) ?
C00O C12 C012 . . 120.8(14) ?
O2 C12 C012 . . 106.5(12) ?
O10 C13 C00U . . 108.1(11) ?
O10 C13 C010 . . 114.7(11) ?
C00U C13 C010 . . 114.0(13) ?
O10 C13 C00Y . . 110.4(13) ?
C00U C13 C00Y . . 107.1(11) ?
C010 C13 C00Y . . 102.1(11) ?
N00A C14 C010 . . 107.4(13) ?
N00A C14 C018 . . 107.4(12) ?
C010 C14 C018 . . 113.5(13) ?
N00A C14 C01C . . 118.7(14) ?
C010 C14 C01C . . 98.5(12) ?
C018 C14 C01C . . 111.3(13) ?
C00S C012 O1 . . 130.1(13) ?
C00S C012 C12 . . 118.4(13) ?
O1 C012 C12 . . 111.3(14) ?
C01H C013 N15 . . 104.5(16) ?
C01H C013 H01C . . 110.900000 ?
N15 C013 H01C . . 110.900000 ?
C01H C013 H01D . . 110.900000 ?
N15 C013 H01D . . 110.900000 ?
H01C C013 H01D . . 108.900000 ?
C015 C014 O6 . . 125.8(12) ?
C015 C014 C00Z . . 126.7(13) ?
O6 C014 C00Z . . 107.4(13) ?
C014 C015 C00L . . 116.0(14) ?
C014 C015 H015 . . 122.000000 ?
C00L C015 H015 . . 122.000000 ?
N15 C016 Cl04 . . 111.0(12) ?
N15 C016 H01E . . 109.400000 ?
Cl04 C016 H01E . . 109.400000 ?
N15 C016 H01F . . 109.400000 ?
Cl04 C016 H01F . . 109.400000 ?
H01E C016 H01F . . 108.000000 ?
N00A C017 Cl02 . . 110.5(11) ?
N00A C017 H01G . . 109.500000 ?
Cl02 C017 H01G . . 109.500000 ?
N00A C017 H01H . . 109.500000 ?
Cl02 C017 H01H . . 109.500000 ?
H01G C017 H01H . . 108.100000 ?
C011 C018 C14 . . 104.8(12) ?
C011 C018 H01I . . 110.800000 ?
C14 C018 H01I . . 110.800000 ?
C011 C018 H01J . . 110.800000 ?
C14 C018 H01J . . 110.800000 ?
H01I C018 H01J . . 108.900000 ?
C00X C019 N15 . . 105.9(12) ?
C00X C019 H01K . . 110.600000 ?
N15 C019 H01K . . 110.600000 ?
C00X C019 H01L . . 110.600000 ?
N15 C019 H01L . . 110.600000 ?
H01K C019 H01L . . 108.700000 ?
C011 C01A N00A . . 102.2(13) ?
C011 C01A H01M . . 111.300000 ?
N00A C01A H01M . . 111.300000 ?
C011 C01A H01N . . 111.300000 ?
N00A C01A H01N . . 111.300000 ?
H01M C01A H01N . . 109.200000 ?
O2 C01B O1 . . 110.6(10) ?
O2 C01B H01O . . 109.500000 ?
O1 C01B H01O . . 109.500000 ?
O2 C01B H01P . . 109.500000 ?
O1 C01B H01P . . 109.500000 ?
H01O C01B H01P . . 108.100000 ?
C00L C01C C00P . . 107.8(15) ?
C00L C01C C14 . . 110.8(12) ?
C00P C01C C14 . . 97.3(12) ?
C00L C01C H01Q . . 113.200000 ?
C00P C01C H01Q . . 113.200000 ?
C14 C01C H01Q . . 113.200000 ?
O9 C01D C010 . . 109.6(12) ?
O9 C01D C00P . . 113.4(14) ?
C010 C01D C00P . . 103.4(12) ?
O9 C01D H01R . . 110.100000 ?
C010 C01D H01R . . 110.100000 ?
C00P C01D H01R . . 110.100000 ?
O5 C01E C00R . . 111.6(11) ?
O5 C01E C00T . . 112.4(13) ?
C00R C01E C00T . . 102.1(13) ?
O5 C01E H01S . . 110.200000 ?
C00R C01E H01S . . 110.200000 ?
C00T C01E H01S . . 110.200000 ?
O6 C01F O7 . . 102.2(10) ?
O6 C01F H01T . . 111.300000 ?
O7 C01F H01T . . 111.300000 ?
O6 C01F H01U . . 111.300000 ?
O7 C01F H01U . . 111.300000 ?
H01T C01F H01U . . 109.200000 ?
C00T C01G C00V . . 101.0(11) ?
C00T C01G C00W . . 116.5(12) ?
C00V C01G C00W . . 118.6(11) ?
C00T C01G N15 . . 115.8(11) ?
C00V C01G N15 . . 102.6(10) ?
C00W C01G N15 . . 102.2(11) ?
C013 C01H C00W . . 109.3(16) ?
C013 C01H H01V . . 109.800000 ?
C00W C01H H01V . . 109.800000 ?
C013 C01H H01W . . 109.800000 ?
C00W C01H H01W . . 109.800000 ?
H01V C01H H01W . . 108.300000 ?

loop_
_geom_bond_atom_site_label_1
_geom_bond_atom_site_label_2
_geom_bond_site_symmetry_2
_geom_bond_distance
_geom_bond_publ_flag
Cl02 C017 . 1.752(15) ?
Cl04 C016 . 1.803(16) ?
O1 C012 . 1.385(18) ?
O1 C01B . 1.46(2) ?
O6 C014 . 1.358(16) ?
O6 C01F . 1.445(18) ?
O7 C00Z . 1.328(19) ?
O7 C01F . 1.488(15) ?
O8 C00P . 1.41(2) ?
O8 H8 . 0.840000 ?
O9 C01D . 1.41(2) ?
O9 H9 . 0.840000 ?
O10 C13 . 1.448(15) ?
O10 H10 . 0.840000 ?
O11 H1 . 0.807200 ?
O11 H1A . 0.707400 ?
N00A C017 . 1.48(2) ?
N00A C14 . 1.49(2) ?
N00A C00Y . 1.54(2) ?
N00A C01A . 1.57(2) ?
N15 C016 . 1.50(3) ?
N15 C013 . 1.52(2) ?
N15 C019 . 1.544(16) ?
N15 C01G . 1.630(18) ?
O2 C12 . 1.395(17) ?
O2 C01B . 1.41(2) ?
O3 C00X . 1.393(16) ?
O3 H3 . 0.840000 ?
O4 C00R . 1.47(2) ?
O4 H4 . 0.840000 ?
O5 C01E . 1.44(2) ?
O5 H5 . 0.840000 ?
C00K C00U . 1.39(2) ?
C00K C00Z . 1.441(17) ?
C00K H00K . 0.950000 ?
C00L C00U . 1.422(19) ?
C00L C015 . 1.453(16) ?
C00L C01C . 1.47(2) ?
C00M C00S . 1.391(18) ?
C00M C00Q . 1.396(17) ?
C00M C00T . 1.553(19) ?
C00O C12 . 1.29(2) ?
C00O C00Q . 1.394(18) ?
C00O H00O . 0.950000 ?
C00P C01D . 1.55(2) ?
C00P C01C . 1.57(3) ?
C00P H00P . 1.000000 ?
C00Q C00X . 1.555(19) ?
C00R C00V . 1.52(2) ?
C00R C01E . 1.54(2) ?
C00R H00R . 1.000000 ?
C00S C012 . 1.36(2) ?
C00S H00S . 0.950000 ?
C00T C01G . 1.45(2) ?
C00T C01E . 1.54(2) ?
C00T H00T . 1.000000 ?
C00U C13 . 1.499(17) ?
C00V C00X . 1.51(2) ?
C00V C01G . 1.520(17) ?
C00V H00V . 1.000000 ?
C00W C01G . 1.53(2) ?
C00W C01H . 1.55(3) ?
C00W H00A . 0.990000 ?
C00W H00B . 0.990000 ?
C00X C019 . 1.53(2) ?
C00Y C13 . 1.55(2) ?
C00Y H00C . 0.990000 ?
C00Y H00D . 0.990000 ?
C00Z C014 . 1.359(18) ?
C010 C01D . 1.53(2) ?
C010 C13 . 1.53(2) ?
C010 C14 . 1.54(2) ?
C010 H010 . 1.000000 ?
C011 C01A . 1.52(2) ?
C011 C018 . 1.52(2) ?
C011 H01A . 0.990000 ?
C011 H01B . 0.990000 ?
C12 C012 . 1.454(18) ?
C14 C018 . 1.565(19) ?
C14 C01C . 1.627(19) ?
C013 C01H . 1.45(3) ?
C013 H01C . 0.990000 ?
C013 H01D . 0.990000 ?
C014 C015 . 1.35(2) ?
C015 H015 . 0.950000 ?
C016 H01E . 0.990000 ?
C016 H01F . 0.990000 ?
C017 H01G . 0.990000 ?
C017 H01H . 0.990000 ?
C018 H01I . 0.990000 ?
C018 H01J . 0.990000 ?
C019 H01K . 0.990000 ?
C019 H01L . 0.990000 ?
C01A H01M . 0.990000 ?
C01A H01N . 0.990000 ?
C01B H01O . 0.990000 ?
C01B H01P . 0.990000 ?
C01C H01Q . 1.000000 ?
C01D H01R . 1.000000 ?
C01E H01S . 1.000000 ?
C01F H01T . 0.990000 ?
C01F H01U . 0.990000 ?
C01H H01V . 0.990000 ?
C01H H01W . 0.990000 ?
